data_7054825
loop_
_publ_author_name
'Brice\~no, Alexander'
'Leal, Dayana'
'D\'iaz de Delgado, Graciela'

_publ_section_title
;
 A novel example of double reactivity by either photochemical [2+2] or
 thermal additions of an ionic organic supramolecular assembly
;
_journal_issue 6
_journal_name_full 'New J. Chem.'
_journal_page_first 4965
_journal_paper_doi 10.1039/C5NJ00678C
_journal_volume 39
_journal_year 2015
_chemical_compound_source Synthesis
_chemical_formula_moiety 'C8 H6 O8, 2(C3 H5 N2)'
_chemical_formula_sum 'C14 H16 N4 O8'
_chemical_formula_weight 368.31
_chemical_name_systematic
; 
 ? 
;
_space_group_IT_number 14
_symmetry_cell_setting monoclinic
_symmetry_space_group_name_Hall '-P 2ybc'
_symmetry_space_group_name_H-M 'P 1 21/c 1'
_atom_sites_solution_hydrogens geom
_atom_sites_solution_primary direct
_atom_sites_solution_secondary difmap
_audit_creation_method SHELXL-97
_audit_update_record
;
2015-04-04 deposited with the CCDC.
2015-04-15 downloaded from the CCDC.
;
_cell_angle_alpha 90.00
_cell_angle_beta 104.022(4)
_cell_angle_gamma 90.00
_cell_formula_units_Z 2
_cell_length_a 6.4203(11)
_cell_length_b 18.901(3)
_cell_length_c 6.5776(11)
_cell_measurement_reflns_used 540
_cell_measurement_temperature 293(2)
_cell_measurement_theta_max 27.98
_cell_measurement_theta_min 1.90
_cell_volume 774.4(2)
_computing_cell_refinement 'CrystalClear (Rigaku/MSC Inc., 2005)'
_computing_data_collection 'CrystalClear (Rigaku/MSC Inc., 2005)'
_computing_data_reduction 'CrystalClear (Rigaku/MSC Inc., 2005)'
_computing_molecular_graphics
;
SHELXLTL-NT V5.1 (Bruker AXS, 1998) and DIAMOND 
(Brandenburg, 1998)
;
_computing_structure_refinement 'SHELXLTL-NT V5.1 (Bruker AXS, 1998)'
_computing_structure_solution 'SHELXLTL-NT V5.1 (Bruker AXS, 1998)'
_diffrn_ambient_temperature 293(2)
_diffrn_measured_fraction_theta_full 0.980
_diffrn_measured_fraction_theta_max 0.800
_diffrn_measurement_device 'Mercury (2x2 bin mode)'
_diffrn_measurement_device_type 'Rigaku AFC7S Mercury'
_diffrn_measurement_method '\w '
_diffrn_radiation_detector CCD
_diffrn_radiation_monochromator graphite
_diffrn_radiation_source 'Normal-focus sealed tube'
_diffrn_radiation_type MoK\a
_diffrn_radiation_wavelength 0.71070
_diffrn_reflns_av_R_equivalents 0.0369
_diffrn_reflns_av_sigmaI/netI 0.0289
_diffrn_reflns_limit_h_max 8
_diffrn_reflns_limit_h_min -8
_diffrn_reflns_limit_k_max 21
_diffrn_reflns_limit_k_min -21
_diffrn_reflns_limit_l_max 7
_diffrn_reflns_limit_l_min -8
_diffrn_reflns_number 8297
_diffrn_reflns_theta_full 25.00
_diffrn_reflns_theta_max 27.98
_diffrn_reflns_theta_min 2.15
_diffrn_standards_decay_% 0
_diffrn_standards_interval_count 0
_diffrn_standards_interval_time 0
_diffrn_standards_number 0
_exptl_absorpt_coefficient_mu 0.132
_exptl_absorpt_correction_T_max 0.982
_exptl_absorpt_correction_T_min 0.970
_exptl_absorpt_correction_type multi-scan
_exptl_absorpt_process_details 'Jacobson, R. (1998) Private communication'
_exptl_crystal_colour colorless
_exptl_crystal_density_diffrn 1.580
_exptl_crystal_density_method 'not measured'
_exptl_crystal_description block
_exptl_crystal_F_000 384
_exptl_crystal_size_max 0.40
_exptl_crystal_size_mid 0.20
_exptl_crystal_size_min 0.15
_refine_diff_density_max 0.168
_refine_diff_density_min -0.284
_refine_diff_density_rms 0.054
_refine_ls_extinction_method none
_refine_ls_goodness_of_fit_ref 1.071
_refine_ls_hydrogen_treatment constr
_refine_ls_matrix_type full
_refine_ls_number_parameters 118
_refine_ls_number_reflns 1504
_refine_ls_number_restraints 0
_refine_ls_restrained_S_all 1.071
_refine_ls_R_factor_all 0.0563
_refine_ls_R_factor_gt 0.0462
_refine_ls_shift/su_max 0.000
_refine_ls_shift/su_mean 0.000
_refine_ls_structure_factor_coef Fsqd
_refine_ls_weighting_details 'calc w=1/[\s^2^(Fo^2^)+(0.0527P)^2^+0.2925P] where P=(Fo^2^+2Fc^2^)/3'
_refine_ls_weighting_scheme calc
_refine_ls_wR_factor_gt 0.1140
_refine_ls_wR_factor_ref 0.1214
_reflns_number_gt 1280
_reflns_number_total 1504
_reflns_threshold_expression >2sigma(I)
_cod_data_source_file c5nj00678c2.cif
_cod_data_source_block shelxle
_cod_depositor_comments
;
The following automatic conversions were performed:

'_symmetry_cell_setting' value 'Monoclinic' changed to 'monoclinic'
according to
/usr/data/users/saulius/crontab/automatic-downloads/rss-feeds/RSC/lib/dictionaries/cif_core.dic
dictionary named 'cif_core.dic' version 2.4.2 from 2011-04-26.

'_exptl_absorpt_correction_type' value 'Multi Scan' changed to
'multi-scan' according to
/usr/data/users/saulius/crontab/automatic-downloads/rss-feeds/RSC/lib/dictionaries/cif_core.dic
dictionary named 'cif_core.dic' version 2.4.2 from 2011-04-26.

Automatic conversion script
Id: cif_fix_values 3271 2015-04-21 07:52:19Z andrius 

 Adding full bibliography for 7054825--7054826.cif.
;
_cod_original_sg_symbol_H-M P21/c
_cod_database_code 7054825

loop_
_symmetry_equiv_pos_as_xyz
'x, y, z'
'-x, y+1/2, -z+1/2'
'-x, -y, -z'
'x, -y-1/2, z-1/2'

loop_
_atom_site_label
_atom_site_type_symbol
_atom_site_fract_x
_atom_site_fract_y
_atom_site_fract_z
_atom_site_U_iso_or_equiv
_atom_site_adp_type
_atom_site_occupancy
_atom_site_symmetry_multiplicity
_atom_site_calc_flag
_atom_site_refinement_flags
O1 O 0.0834(2) 0.10430(6) 0.3884(2) 0.0407(4) Uani 1 1 d .
O3 O 0.5898(2) -0.06749(7) 0.1509(2) 0.0439(4) Uani 1 1 d .
O4 O 0.8610(2) 0.00590(8) 0.1889(2) 0.0457(4) Uani 1 1 d .
H4OH H 0.9461 0.0487 0.2761 0.055 Uiso 1 1 d R
O2 O 0.3984(2) 0.15518(7) 0.4051(3) 0.0524(4) Uani 1 1 d .
N1 N 0.2468(3) -0.16759(10) 0.1428(3) 0.0523(5) Uani 1 1 d .
H1N1 H 0.3596 -0.1405 0.1729 0.063 Uiso 1 1 d R
N2 N 0.0483(3) -0.26019(9) 0.1162(2) 0.0440(4) Uani 1 1 d .
H2N2 H 0.0037 -0.3038 0.1087 0.053 Uiso 1 1 d R
C4 C 0.2861(3) 0.10233(9) 0.3936(3) 0.0343(4) Uani 1 1 d .
C7 C 0.6887(3) -0.01676(9) 0.2411(3) 0.0338(4) Uani 1 1 d .
C6 C 0.6215(3) 0.02023(9) 0.4194(3) 0.0315(4) Uani 1 1 d .
H6A H 0.6983 0.0649 0.4588 0.038 Uiso 1 1 calc R
C5 C 0.3765(3) 0.02837(9) 0.3856(3) 0.0313(4) Uani 1 1 d .
H5A H 0.3021 0.0045 0.2562 0.038 Uiso 1 1 calc R
C1 C 0.2488(3) -0.23770(11) 0.1424(3) 0.0459(5) Uani 1 1 d .
H1B H 0.3697 -0.2662 0.1578 0.055 Uiso 1 1 calc R
C3 C -0.0827(4) -0.20338(11) 0.1003(3) 0.0476(5) Uani 1 1 d .
H3A H -0.2311 -0.2045 0.0809 0.057 Uiso 1 1 calc R
C2 C 0.0386(3) -0.14566(10) 0.1176(3) 0.0449(5) Uani 1 1 d .
H2A H -0.0089 -0.0991 0.1133 0.054 Uiso 1 1 calc R

loop_
_atom_site_aniso_label
_atom_site_aniso_U_11
_atom_site_aniso_U_22
_atom_site_aniso_U_33
_atom_site_aniso_U_23
_atom_site_aniso_U_13
_atom_site_aniso_U_12
O1 0.0294(7) 0.0304(7) 0.0659(9) 0.0028(6) 0.0184(6) 0.0057(5)
O3 0.0394(8) 0.0380(8) 0.0578(9) -0.0108(6) 0.0187(6) -0.0050(6)
O4 0.0394(8) 0.0473(8) 0.0595(9) -0.0093(6) 0.0295(7) -0.0096(6)
O2 0.0397(8) 0.0298(8) 0.0896(11) 0.0030(7) 0.0189(7) -0.0033(6)
N1 0.0537(11) 0.0428(10) 0.0627(11) -0.0099(8) 0.0185(9) -0.0148(9)
N2 0.0588(11) 0.0290(9) 0.0462(10) -0.0026(6) 0.0169(8) -0.0089(7)
C4 0.0316(10) 0.0283(9) 0.0451(10) 0.0029(7) 0.0134(8) 0.0033(7)
C7 0.0303(9) 0.0301(10) 0.0447(10) 0.0023(7) 0.0164(8) 0.0025(7)
C6 0.0271(9) 0.0246(9) 0.0462(10) 0.0010(7) 0.0153(7) 0.0002(6)
C5 0.0260(9) 0.0268(9) 0.0436(10) 0.0001(7) 0.0132(7) 0.0009(7)
C1 0.0474(12) 0.0381(11) 0.0544(12) -0.0037(8) 0.0169(10) 0.0016(9)
C3 0.0411(11) 0.0514(13) 0.0513(12) 0.0017(9) 0.0130(9) 0.0030(9)
C2 0.0569(13) 0.0270(10) 0.0526(12) -0.0017(8) 0.0164(10) 0.0046(9)

loop_
_atom_type_symbol
_atom_type_description
_atom_type_scat_dispersion_real
_atom_type_scat_dispersion_imag
_atom_type_scat_source
C C 0.0033 0.0016 'International Tables Vol C Tables 4.2.6.8 and 6.1.1.4'
H H 0.0000 0.0000 'International Tables Vol C Tables 4.2.6.8 and 6.1.1.4'
N N 0.0061 0.0033 'International Tables Vol C Tables 4.2.6.8 and 6.1.1.4'
O O 0.0106 0.0060 'International Tables Vol C Tables 4.2.6.8 and 6.1.1.4'

loop_
_geom_angle_atom_site_label_1
_geom_angle_atom_site_label_2
_geom_angle_atom_site_label_3
_geom_angle
_geom_angle_site_symmetry_1
_geom_angle_site_symmetry_3
C7 O4 H4OH 117.7 . .
C1 N1 C2 108.17(17) . .
C1 N1 H1N1 125.6 . .
C2 N1 H1N1 125.7 . .
C1 N2 C3 108.75(17) . .
C1 N2 H2N2 127.4 . .
C3 N2 H2N2 123.9 . .
O2 C4 O1 123.49(16) . .
O2 C4 C5 121.95(16) . .
O1 C4 C5 114.57(15) . .
O3 C7 O4 120.20(17) . .
O3 C7 C6 121.73(16) . .
O4 C7 C6 118.04(16) . .
C7 C6 C5 113.98(14) . .
C7 C6 C5 114.42(14) . 3_656
C5 C6 C5 88.99(13) . 3_656
C7 C6 H6A 112.5 . .
C5 C6 H6A 112.5 . .
C5 C6 H6A 112.5 3_656 .
C4 C5 C6 118.15(14) . .
C4 C5 C6 115.87(14) . 3_656
C6 C5 C6 91.01(13) . 3_656
C4 C5 H5A 110.2 . .
C6 C5 H5A 110.2 . .
C6 C5 H5A 110.2 3_656 .
N1 C1 N2 108.13(19) . .
N1 C1 H1B 125.9 . .
N2 C1 H1B 125.9 . .
C2 C3 N2 107.70(19) . .
C2 C3 H3A 126.1 . .
N2 C3 H3A 126.1 . .
C3 C2 N1 107.25(18) . .
C3 C2 H2A 126.4 . .
N1 C2 H2A 126.4 . .

loop_
_geom_bond_atom_site_label_1
_geom_bond_atom_site_label_2
_geom_bond_distance
_geom_bond_site_symmetry_2
O1 C4 1.294(2) .
O3 C7 1.222(2) .
O4 C7 1.308(2) .
O4 H4OH 1.0632 .
O2 C4 1.223(2) .
N1 C1 1.325(3) .
N1 C2 1.370(3) .
N1 H1N1 0.8700 .
N2 C1 1.326(3) .
N2 C3 1.353(3) .
N2 H2N2 0.8700 .
C4 C5 1.519(2) .
C7 C6 1.515(2) .
C6 C5 1.542(2) .
C6 C5 1.575(2) 3_656
C6 H6A 0.9800 .
C5 C6 1.575(2) 3_656
C5 H5A 0.9800 .
C1 H1B 0.9300 .
C3 C2 1.329(3) .
C3 H3A 0.9300 .
C2 H2A 0.9300 .
